data_4130819
loop_
_publ_author_name
'Momiyama, Norie'
'Tabuse, Hideaki'
'Noda, Hirofumi'
'Yamanaka, Masahiro'
'Fujinami, Takeshi'
'Yamanishi, Katsunori'
'Izumiseki, Atsuto'
'Funayama, Kosuke'
'Egawa, Fuyuki'
'Okada, Shino'
'Adachi, Hiroaki'
'Terada, Masahiro'

_publ_section_title
;
 Molecular Design of a Chiral Br\/onsted Acid with Two Different Acidic
 Sites: Regio-, Diastereo-, and Enantioselective Hetero-Diels-Alder
 Reaction of Azopyridinecarboxylate with Amidodienes Catalyzed by Chiral
 Carboxylic Acid-Monophosphoric Acid.
;
_journal_issue 35
_journal_name_full 'Journal of the American Chemical Society'
_journal_page_first 11353
_journal_page_last 11359
_journal_paper_doi 10.1021/jacs.6b07150
_journal_volume 138
_journal_year 2016
_chemical_absolute_configuration 'CHOOSE rm ad rmad syn or unk'
_chemical_formula_moiety 'C17 H17 Br N4 O2'
_chemical_formula_sum 'C17 H17 Br N4 O2'
_chemical_formula_weight 389.25
_space_group_crystal_system monoclinic
_space_group_IT_number 4
_space_group_name_Hall 'P 2yb'
_space_group_name_H-M_alt 'P 1 21 1'
_atom_sites_solution_hydrogens geom
_atom_sites_solution_primary direct
_atom_sites_solution_secondary difmap
_cell_angle_alpha 90.0000
_cell_angle_beta 98.981(7)
_cell_angle_gamma 90.0000
_cell_formula_units_Z 2
_cell_length_a 10.587(5)
_cell_length_b 5.476(3)
_cell_length_c 15.006(8)
_cell_measurement_reflns_used 2358
_cell_measurement_temperature 123
_cell_measurement_theta_max 27.48
_cell_measurement_theta_min 5.41
_cell_volume 859.3(8)
_computing_cell_refinement CrystalClear
_computing_data_collection 'CrystalClear (Rigaku Inc., 2008)'
_computing_data_reduction CrystalClear
_computing_molecular_graphics 'CrystalStructure 4.2'
_computing_publication_material 'CrystalStructure 4.2 (Rigaku, 2015)'
_computing_structure_refinement 'SHELXL Version 2014/7 (Sheldrick, 2008)'
_computing_structure_solution 'Il Milione (Burla, et al., 2007)'
_diffrn_ambient_temperature 123
_diffrn_detector_area_resol_mean 7.314
_diffrn_measured_fraction_theta_full 0.963
_diffrn_measured_fraction_theta_max 0.963
_diffrn_measurement_device_type 'Rigaku Saturn70'
_diffrn_measurement_method \w
_diffrn_radiation_type 'Mo K\a'
_diffrn_radiation_wavelength 0.71075
_diffrn_reflns_av_R_equivalents 0.0363
_diffrn_reflns_Laue_measured_fraction_full 0.963
_diffrn_reflns_Laue_measured_fraction_max 0.963
_diffrn_reflns_limit_h_max 12
_diffrn_reflns_limit_h_min -12
_diffrn_reflns_limit_k_max 6
_diffrn_reflns_limit_k_min -6
_diffrn_reflns_limit_l_max 17
_diffrn_reflns_limit_l_min -17
_diffrn_reflns_number 10237
_diffrn_reflns_point_group_measured_fraction_full 0.954
_diffrn_reflns_point_group_measured_fraction_max 0.954
_diffrn_reflns_theta_full 24.994
_diffrn_reflns_theta_max 24.994
_diffrn_reflns_theta_min 5.412
_diffrn_standards_number 0
_exptl_absorpt_coefficient_mu 2.416
_exptl_absorpt_correction_T_max 0.886
_exptl_absorpt_correction_T_min 0.540
_exptl_absorpt_correction_type multi-scan
_exptl_absorpt_process_details 'REQAB (Rigaku, 1998)'
_exptl_crystal_colour colorless
_exptl_crystal_density_diffrn 1.504
_exptl_crystal_density_method 'not measured'
_exptl_crystal_description platelet
_exptl_crystal_F_000 396.00
_exptl_crystal_size_max 0.200
_exptl_crystal_size_mid 0.150
_exptl_crystal_size_min 0.050
_refine_diff_density_max 0.36
_refine_diff_density_min -0.28
_refine_ls_abs_structure_details
;
 Flack x determined using 925 quotients [(I+)-(I-)]/[(I+)+(I-)]
 (Parsons, Flack and Wagner, Acta Cryst. B69 (2013) 249-259).
;
_refine_ls_abs_structure_Flack 0.005(5)
_refine_ls_extinction_method none
_refine_ls_goodness_of_fit_ref 1.118
_refine_ls_hydrogen_treatment constr
_refine_ls_number_parameters 217
_refine_ls_number_reflns 2886
_refine_ls_number_restraints 1
_refine_ls_R_factor_all 0.0318
_refine_ls_R_factor_gt 0.0265
_refine_ls_shift/su_max 0.000
_refine_ls_structure_factor_coef Fsqd
_refine_ls_weighting_details 'w = 1/[\s^2^(Fo^2^)+(0.0001P)^2^] where P=(Fo^2^+2Fc^2^)/3'
_refine_ls_weighting_scheme calc
_refine_ls_wR_factor_gt 0.0448
_refine_ls_wR_factor_ref 0.0459
_reflns_Friedel_coverage 0.778
_reflns_Friedel_fraction_full 0.944
_reflns_Friedel_fraction_max 0.944
_reflns_number_gt 2442
_reflns_number_total 2886
_reflns_threshold_expression F^2^>2.0\s(F^2^)
_cod_data_source_file ja6b07150_si_004.cif
_cod_data_source_block Sample
_cod_original_cell_volume 859.3(7)
_cod_database_code 4130819

loop_
_space_group_symop_id
_space_group_symop_operation_xyz
1 +X,+Y,+Z
2 -X,1/2+Y,-Z

loop_
_atom_site_label
_atom_site_type_symbol
_atom_site_fract_x
_atom_site_fract_y
_atom_site_fract_z
_atom_site_U_iso_or_equiv
_atom_site_adp_type
_atom_site_occupancy
_atom_site_site_symmetry_order
_atom_site_calc_flag
_atom_site_refinement_flags_posn
_atom_site_refinement_flags_adp
Br1 Br 0.86298(3) 0.37400(11) 0.68902(2) 0.05263(16) Uani 1 1 d . .
O1 O 1.53154(17) 0.3651(7) 0.67666(13) 0.0415(6) Uani 1 1 d . .
O2 O 1.4435(2) 0.6612(5) 0.58050(15) 0.0406(7) Uani 1 1 d . .
N1 N 1.3138(3) 1.0984(5) 0.9327(2) 0.0355(8) Uani 1 1 d . .
N2 N 1.4809(2) 0.9226(5) 0.87398(17) 0.0275(7) Uani 1 1 d . .
N3 N 1.5375(3) 0.6920(5) 0.85994(18) 0.0256(7) Uani 1 1 d . .
N4 N 1.5686(2) 0.7695(5) 0.70730(17) 0.0327(8) Uani 1 1 d . .
H4 H 1.5643 0.9174 0.6840 0.039 Uiso 1 1 calc R U
C1 C 1.1875(3) 1.1026(7) 0.9400(3) 0.0401(10) Uani 1 1 d . .
H1 H 1.1579 1.2312 0.9739 0.048 Uiso 1 1 calc R U
C2 C 1.1010(3) 0.9352(7) 0.9022(2) 0.0373(11) Uani 1 1 d . .
H2 H 1.0135 0.9477 0.9091 0.045 Uiso 1 1 calc R U
C3 C 1.1436(3) 0.7440(7) 0.8529(2) 0.0345(9) Uani 1 1 d . .
H3 H 1.0858 0.6214 0.8271 0.041 Uiso 1 1 calc R U
C4 C 1.2706(3) 0.7348(6) 0.8422(2) 0.0291(8) Uani 1 1 d . .
H4A H 1.3014 0.6089 0.8077 0.035 Uiso 1 1 calc R U
C5 C 1.3529(3) 0.9160(7) 0.8835(2) 0.0256(8) Uani 1 1 d . .
C6 C 1.5691(3) 1.0961(6) 0.9253(3) 0.0316(9) Uani 1 1 d . .
H6A H 1.5840 1.0496 0.9898 0.038 Uiso 1 1 calc R U
H6B H 1.5315 1.2619 0.9201 0.038 Uiso 1 1 calc R U
C7 C 1.6920(3) 1.0955(7) 0.8895(3) 0.0385(10) Uani 1 1 d . .
H7 H 1.7539 1.2158 0.9112 0.046 Uiso 1 1 calc R U
C8 C 1.7204(3) 0.9369(7) 0.8292(2) 0.0367(11) Uani 1 1 d . .
H8 H 1.7974 0.9547 0.8048 0.044 Uiso 1 1 calc R U
C9 C 1.6318(3) 0.7298(7) 0.7990(2) 0.0288(8) Uani 1 1 d . .
H9 H 1.6843 0.5778 0.7997 0.035 Uiso 1 1 calc R U
C10 C 1.5161(3) 0.5779(9) 0.6576(2) 0.0351(9) Uani 1 1 d . .
C11 C 1.3627(3) 0.4799(7) 0.5299(2) 0.0413(11) Uani 1 1 d . .
H11A H 1.4087 0.3221 0.5317 0.050 Uiso 1 1 calc R U
H11B H 1.3416 0.5316 0.4661 0.050 Uiso 1 1 calc R U
C12 C 1.2419(3) 0.4488(6) 0.5694(2) 0.0287(9) Uani 1 1 d . .
C13 C 1.2235(3) 0.2555(6) 0.6247(2) 0.0373(10) Uani 1 1 d . .
H13 H 1.2888 0.1359 0.6376 0.045 Uiso 1 1 calc R U
C14 C 1.1121(4) 0.2305(7) 0.6620(2) 0.0373(9) Uani 1 1 d . .
H14 H 1.1004 0.0958 0.6998 0.045 Uiso 1 1 calc R U
C15 C 1.0188(3) 0.4075(8) 0.64246(19) 0.0290(8) Uani 1 1 d . .
C16 C 1.0344(3) 0.6047(6) 0.5891(2) 0.0309(9) Uani 1 1 d . .
H16 H 0.9696 0.7257 0.5771 0.037 Uiso 1 1 calc R U
C17 C 1.1464(3) 0.6236(6) 0.5532(2) 0.0302(8) Uani 1 1 d . .
H17 H 1.1583 0.7602 0.5164 0.036 Uiso 1 1 calc R U

loop_
_atom_site_aniso_label
_atom_site_aniso_U_11
_atom_site_aniso_U_22
_atom_site_aniso_U_33
_atom_site_aniso_U_23
_atom_site_aniso_U_13
_atom_site_aniso_U_12
Br1 0.0347(2) 0.0788(3) 0.0495(2) -0.0135(3) 0.02292(16) -0.0164(3)
O1 0.0308(13) 0.0514(16) 0.0420(14) 0.0000(19) 0.0043(10) 0.0046(19)
O2 0.0226(13) 0.0726(19) 0.0261(13) 0.0083(14) 0.0017(11) -0.0113(13)
N1 0.0254(17) 0.0316(18) 0.0481(19) -0.0043(15) 0.0010(15) 0.0045(14)
N2 0.0228(14) 0.023(2) 0.0368(15) 0.0014(14) 0.0032(12) 0.0004(14)
N3 0.0267(17) 0.0177(16) 0.0342(17) 0.0007(14) 0.0098(14) -0.0016(13)
N4 0.0269(16) 0.045(2) 0.0260(16) 0.0078(14) 0.0038(13) -0.0009(14)
C1 0.029(2) 0.042(2) 0.047(2) -0.003(2) -0.0012(19) 0.007(2)
C2 0.0184(17) 0.056(3) 0.036(2) 0.001(2) -0.0003(15) 0.0007(19)
C3 0.029(2) 0.041(2) 0.030(2) 0.0022(19) -0.0063(17) -0.0075(19)
C4 0.030(2) 0.0301(19) 0.0276(19) -0.0007(17) 0.0045(16) -0.0022(17)
C5 0.0237(17) 0.024(2) 0.0284(17) 0.0069(18) 0.0016(14) 0.0029(19)
C6 0.029(2) 0.0167(18) 0.048(2) -0.0051(18) 0.0023(18) -0.0069(17)
C7 0.030(2) 0.031(2) 0.051(3) 0.008(2) -0.007(2) -0.0061(18)
C8 0.0198(18) 0.056(3) 0.034(2) 0.014(2) 0.0011(16) -0.004(2)
C9 0.022(2) 0.035(2) 0.028(2) 0.0056(17) 0.0022(16) 0.0007(17)
C10 0.0162(19) 0.060(3) 0.031(2) 0.006(2) 0.0123(17) 0.001(2)
C11 0.026(2) 0.075(3) 0.0228(19) -0.0064(19) 0.0059(16) -0.0025(19)
C12 0.0237(18) 0.039(3) 0.0233(18) -0.0072(18) 0.0024(15) 0.0004(16)
C13 0.027(2) 0.036(2) 0.046(2) -0.008(2) -0.0038(19) 0.0094(18)
C14 0.045(2) 0.032(2) 0.034(2) 0.0040(18) 0.0045(19) -0.002(2)
C15 0.0217(17) 0.040(2) 0.0261(16) -0.009(2) 0.0067(14) -0.006(2)
C16 0.025(2) 0.030(2) 0.036(2) 0.0008(18) 0.0023(17) 0.0048(17)
C17 0.028(2) 0.031(2) 0.031(2) -0.0009(17) 0.0022(16) -0.0019(17)

loop_
_atom_type_symbol
_atom_type_description
_atom_type_scat_dispersion_real
_atom_type_scat_dispersion_imag
_atom_type_scat_source
C C 0.0033 0.0016
;
International Tables for Crystallography
(Vol. C, Tables 4.2.6.8 and 6.1.1.4)
;
H H 0.0000 0.0000
;
International Tables for Crystallography
(Vol. C, Table 6.1.1.4)
;
N N 0.0061 0.0033
;
International Tables for Crystallography
(Vol. C, Tables 4.2.6.8 and 6.1.1.4)
;
O O 0.0106 0.0060
;
International Tables for Crystallography
(Vol. C, Tables 4.2.6.8 and 6.1.1.4)
;
Br Br -0.2901 2.4595
;
International Tables for Crystallography
(Vol. C, Tables 4.2.6.8 and 6.1.1.4)
;

loop_
_geom_angle_atom_site_label_1
_geom_angle_atom_site_label_2
_geom_angle_atom_site_label_3
_geom_angle
C10 O2 C11 115.1(3)
C5 N1 C1 116.6(3)
C5 N2 N3 115.6(3)
C5 N2 C6 121.1(3)
N3 N2 C6 113.8(2)
N2 N3 C9 108.0(3)
C10 N4 C9 119.7(3)
C10 N4 H4 120.2
C9 N4 H4 120.2
N1 C1 C2 124.3(4)
N1 C1 H1 117.8
C2 C1 H1 117.8
C1 C2 C3 118.4(3)
C1 C2 H2 120.8
C3 C2 H2 120.8
C4 C3 C2 119.4(3)
C4 C3 H3 120.3
C2 C3 H3 120.3
C3 C4 C5 118.2(3)
C3 C4 H4A 120.9
C5 C4 H4A 120.9
N1 C5 N2 115.3(3)
N1 C5 C4 123.1(3)
N2 C5 C4 121.6(3)
N2 C6 C7 109.4(3)
N2 C6 H6A 109.8
C7 C6 H6A 109.8
N2 C6 H6B 109.8
C7 C6 H6B 109.8
H6A C6 H6B 108.2
C8 C7 C6 123.7(3)
C8 C7 H7 118.2
C6 C7 H7 118.2
C7 C8 C9 120.4(3)
C7 C8 H8 119.8
C9 C8 H8 119.8
N4 C9 N3 110.7(2)
N4 C9 C8 110.3(3)
N3 C9 C8 111.9(3)
N4 C9 H9 107.9
N3 C9 H9 107.9
C8 C9 H9 107.9
O1 C10 N4 126.1(3)
O1 C10 O2 124.2(4)
N4 C10 O2 109.7(4)
O2 C11 C12 110.0(3)
O2 C11 H11A 109.7
C12 C11 H11A 109.7
O2 C11 H11B 109.7
C12 C11 H11B 109.7
H11A C11 H11B 108.2
C13 C12 C17 118.0(3)
C13 C12 C11 122.3(3)
C17 C12 C11 119.7(3)
C12 C13 C14 121.8(3)
C12 C13 H13 119.1
C14 C13 H13 119.1
C15 C14 C13 118.0(3)
C15 C14 H14 121.0
C13 C14 H14 121.0
C14 C15 C16 122.0(3)
C14 C15 Br1 119.2(3)
C16 C15 Br1 118.8(3)
C15 C16 C17 118.5(3)
C15 C16 H16 120.8
C17 C16 H16 120.8
C16 C17 C12 121.8(3)
C16 C17 H17 119.1
C12 C17 H17 119.1

loop_
_geom_bond_atom_site_label_1
_geom_bond_atom_site_label_2
_geom_bond_distance
Br1 C15 1.898(3)
O1 C10 1.205(5)
O2 C10 1.363(4)
O2 C11 1.446(4)
N1 C5 1.345(4)
N1 C1 1.358(4)
N2 C5 1.385(4)
N2 N3 1.427(4)
N2 C6 1.463(4)
N3 C9 1.470(4)
N4 C10 1.356(4)
N4 C9 1.450(4)
N4 H4 0.8800
C1 C2 1.356(5)
C1 H1 0.9500
C2 C3 1.397(5)
C2 H2 0.9500
C3 C4 1.379(4)
C3 H3 0.9500
C4 C5 1.399(4)
C4 H4A 0.9500
C6 C7 1.483(5)
C6 H6A 0.9900
C6 H6B 0.9900
C7 C8 1.323(5)
C7 H7 0.9500
C8 C9 1.496(5)
C8 H8 0.9500
C9 H9 1.0000
C11 C12 1.500(4)
C11 H11A 0.9900
C11 H11B 0.9900
C12 C13 1.377(4)
C12 C17 1.387(4)
C13 C14 1.389(5)
C13 H13 0.9500
C14 C15 1.383(5)
C14 H14 0.9500
C15 C16 1.370(5)
C16 C17 1.381(4)
C16 H16 0.9500
C17 H17 0.9500

loop_
_geom_torsion_atom_site_label_1
_geom_torsion_atom_site_label_2
_geom_torsion_atom_site_label_3
_geom_torsion_atom_site_label_4
_geom_torsion
C5 N2 N3 C9 145.3(2)
C6 N2 N3 C9 -67.8(3)
C5 N1 C1 C2 0.8(5)
N1 C1 C2 C3 0.5(5)
C1 C2 C3 C4 -1.8(5)
C2 C3 C4 C5 1.6(5)
C1 N1 C5 N2 177.3(3)
C1 N1 C5 C4 -0.9(5)
N3 N2 C5 N1 152.8(3)
C6 N2 C5 N1 8.5(4)
N3 N2 C5 C4 -28.8(4)
C6 N2 C5 C4 -173.2(3)
C3 C4 C5 N1 -0.3(5)
C3 C4 C5 N2 -178.4(3)
C5 N2 C6 C7 -169.3(3)
N3 N2 C6 C7 45.8(4)
N2 C6 C7 C8 -8.4(5)
C6 C7 C8 C9 -5.7(5)
C10 N4 C9 N3 -75.6(4)
C10 N4 C9 C8 159.9(3)
N2 N3 C9 N4 -74.1(3)
N2 N3 C9 C8 49.5(3)
C7 C8 C9 N4 108.4(3)
C7 C8 C9 N3 -15.4(4)
C9 N4 C10 O1 -11.5(5)
C9 N4 C10 O2 169.5(2)
C11 O2 C10 O1 12.4(4)
C11 O2 C10 N4 -168.6(3)
C10 O2 C11 C12 82.2(3)
O2 C11 C12 C13 -101.4(4)
O2 C11 C12 C17 76.1(4)
C17 C12 C13 C14 1.4(5)
C11 C12 C13 C14 179.0(3)
C12 C13 C14 C15 -0.3(5)
C13 C14 C15 C16 -0.9(5)
C13 C14 C15 Br1 178.0(2)
C14 C15 C16 C17 0.9(5)
Br1 C15 C16 C17 -178.0(2)
C15 C16 C17 C12 0.3(5)
C13 C12 C17 C16 -1.4(5)
C11 C12 C17 C16 -179.1(3)
